data_7050520
loop_
_publ_author_name
'Laye, Rebecca H.'
'Bell, Z\"oe R.'
'Ward, Michael D.'

_publ_section_title
;
 Complexes of 2,2'-biphenol with ruthenium(ii), molybdenum(v),
 tungsten(v) and tungsten(vi): structures, electrochemistry and
 spectroscopy
;
_journal_issue 4
_journal_name_full 'New Journal of Chemistry'
_journal_page_first 684
_journal_paper_doi 10.1039/b211997h
_journal_volume 27
_journal_year 2003
_chemical_formula_sum 'C36 H24 O6 W'
_chemical_formula_weight 736.40
_chemical_name_systematic
; 
? 
;
_space_group_IT_number 56
_symmetry_cell_setting orthorhombic
_symmetry_space_group_name_Hall '-P 2ab 2ac'
_symmetry_space_group_name_H-M 'P c c n'
_atom_sites_solution_hydrogens geom
_atom_sites_solution_primary direct
_atom_sites_solution_secondary difmap
_audit_creation_method SHELXL-97
_cell_angle_alpha 90.00
_cell_angle_beta 90.00
_cell_angle_gamma 90.00
_cell_formula_units_Z 8
_cell_length_a 16.8678(12)
_cell_length_b 17.776(2)
_cell_length_c 19.036(2)
_cell_measurement_temperature 173(2)
_cell_volume 5707.8(10)
_computing_structure_refinement 'SHELXL-97 (Sheldrick, 1997)'
_computing_structure_solution 'SHELXS-97 (Sheldrick, 1997)'
_diffrn_ambient_temperature 173(2)
_diffrn_measured_fraction_theta_full 1.000
_diffrn_measured_fraction_theta_max 1.000
_diffrn_measurement_device_type 'Siemens SMART Area Detector'
_diffrn_measurement_method '\w rotation with narrow frames (0.3 degrees)'
_diffrn_radiation_monochromator graphite
_diffrn_radiation_source 'fine-focus sealed tube'
_diffrn_radiation_type MoK\a
_diffrn_radiation_wavelength 0.71073
_diffrn_reflns_av_R_equivalents 0.0406
_diffrn_reflns_av_sigmaI/netI 0.0234
_diffrn_reflns_limit_h_max 15
_diffrn_reflns_limit_h_min -18
_diffrn_reflns_limit_k_max 18
_diffrn_reflns_limit_k_min -19
_diffrn_reflns_limit_l_max 20
_diffrn_reflns_limit_l_min -20
_diffrn_reflns_number 23560
_diffrn_reflns_theta_full 22.48
_diffrn_reflns_theta_max 22.48
_diffrn_reflns_theta_min 1.66
_exptl_absorpt_coefficient_mu 4.096
_exptl_absorpt_correction_T_max 0.82
_exptl_absorpt_correction_T_min 0.31
_exptl_absorpt_correction_type 'Empirical, pseudo-azimuthal scan (SADABS)'
_exptl_crystal_colour brown
_exptl_crystal_density_diffrn 1.714
_exptl_crystal_density_method 'not measured'
_exptl_crystal_description needle
_exptl_crystal_F_000 2896
_exptl_crystal_size_max 0.3
_exptl_crystal_size_mid 0.05
_exptl_crystal_size_min 0.05
_refine_diff_density_max 0.551
_refine_diff_density_min -0.510
_refine_diff_density_rms 0.078
_refine_ls_extinction_method none
_refine_ls_goodness_of_fit_ref 0.998
_refine_ls_hydrogen_treatment mixed
_refine_ls_matrix_type full
_refine_ls_number_parameters 389
_refine_ls_number_reflns 3727
_refine_ls_number_restraints 0
_refine_ls_restrained_S_all 0.998
_refine_ls_R_factor_all 0.0396
_refine_ls_R_factor_gt 0.0207
_refine_ls_shift/su_max 0.001
_refine_ls_shift/su_mean 0.000
_refine_ls_structure_factor_coef Fsqd
_refine_ls_weighting_details 'calc w=1/[\s^2^(Fo^2^)+(0.0239P)^2^+4.7811P] where P=(Fo^2^+2Fc^2^)/3'
_refine_ls_weighting_scheme calc
_refine_ls_wR_factor_gt 0.0445
_refine_ls_wR_factor_ref 0.0515
_reflns_number_gt 2597
_reflns_number_total 3727
_reflns_threshold_expression >2sigma(I)
_cod_data_source_file b211997h.txt
_cod_data_source_block jollys
_cod_depositor_comments
;
The following automatic conversions were performed:
'_symmetry_cell_setting' value 'Orthorhombic' changed to 'orthorhombic'
according to '/home/saulius/struct/CIF-dictionaries/cif_core.dic'
dictionary named 'cif_core.dic' version 2.4.1 from 2010-06-29.

Automatic conversion script
Id: cif_fix_enum 1527 2010-12-29 10:47:43Z saulius 
;
_cod_original_sg_symbol_H-M Pccn
_cod_database_code 7050520

loop_
_symmetry_equiv_pos_as_xyz
'x, y, z'
'-x+1/2, -y+1/2, z'
'-x, y+1/2, -z+1/2'
'x+1/2, -y, -z+1/2'
'-x, -y, -z'
'x-1/2, y-1/2, -z'
'x, -y-1/2, z-1/2'
'-x-1/2, y, z-1/2'

loop_
_atom_site_label
_atom_site_type_symbol
_atom_site_fract_x
_atom_site_fract_y
_atom_site_fract_z
_atom_site_U_iso_or_equiv
_atom_site_adp_type
_atom_site_occupancy
_atom_site_symmetry_multiplicity
_atom_site_calc_flag
_atom_site_refinement_flags
_atom_site_disorder_assembly
_atom_site_disorder_group
W1 W 0.2500 0.2500 0.379300(12) 0.02518(9) Uani 1 2 d S . .
O11 O 0.23153(15) 0.18115(16) 0.30429(15) 0.0284(8) Uani 1 1 d . . .
O12 O 0.35052(17) 0.20267(17) 0.38937(15) 0.0285(8) Uani 1 1 d . . .
O13 O 0.20476(17) 0.17838(17) 0.44150(14) 0.0305(8) Uani 1 1 d . . .
C111 C 0.2777(2) 0.1675(2) 0.2456(2) 0.0268(12) Uani 1 1 d . . .
C112 C 0.3256(3) 0.1045(2) 0.2467(2) 0.0353(12) Uani 1 1 d . . .
H11A H 0.3265 0.0727 0.2868 0.042 Uiso 1 1 calc R . .
C113 C 0.3720(3) 0.0882(3) 0.1893(3) 0.0411(13) Uani 1 1 d . . .
H11B H 0.4055 0.0453 0.1897 0.049 Uiso 1 1 calc R . .
C114 C 0.3697(3) 0.1345(3) 0.1313(3) 0.0433(14) Uani 1 1 d . . .
H11C H 0.4014 0.1231 0.0914 0.052 Uiso 1 1 calc R . .
C115 C 0.3216(3) 0.1974(3) 0.1306(2) 0.0367(13) Uani 1 1 d . . .
H11D H 0.3201 0.2283 0.0899 0.044 Uiso 1 1 calc R . .
C116 C 0.2752(2) 0.2161(2) 0.1885(2) 0.0284(12) Uani 1 1 d . . .
C121 C 0.3989(3) 0.1899(3) 0.4465(2) 0.0299(12) Uani 1 1 d . . .
C122 C 0.4045(3) 0.1167(3) 0.4711(3) 0.0456(14) Uani 1 1 d . . .
H12A H 0.3731 0.0780 0.4506 0.055 Uiso 1 1 calc R . .
C123 C 0.4558(3) 0.1004(3) 0.5254(3) 0.0595(17) Uani 1 1 d . . .
H12B H 0.4591 0.0506 0.5433 0.071 Uiso 1 1 calc R . .
C124 C 0.5020(3) 0.1563(4) 0.5535(3) 0.0586(17) Uani 1 1 d . . .
H12C H 0.5387 0.1446 0.5898 0.070 Uiso 1 1 calc R . .
C125 C 0.4961(3) 0.2287(3) 0.5298(3) 0.0451(16) Uani 1 1 d . . .
H12D H 0.5282 0.2666 0.5505 0.054 Uiso 1 1 calc R . .
C126 C 0.4437(2) 0.2483(3) 0.4758(2) 0.0320(11) Uani 1 1 d . . .
C131 C 0.1344(3) 0.1387(3) 0.4348(2) 0.0318(12) Uani 1 1 d . . .
C132 C 0.1377(3) 0.0646(3) 0.4148(2) 0.0392(13) Uani 1 1 d . . .
H13A H 0.1876 0.0426 0.4040 0.047 Uiso 1 1 calc R . .
C133 C 0.0703(3) 0.0219(3) 0.4101(3) 0.0489(15) Uani 1 1 d . . .
H13B H 0.0733 -0.0293 0.3959 0.059 Uiso 1 1 calc R . .
C134 C -0.0013(3) 0.0538(3) 0.4260(3) 0.0452(14) Uani 1 1 d . . .
H13C H -0.0482 0.0243 0.4236 0.054 Uiso 1 1 calc R . .
C135 C -0.0058(3) 0.1280(3) 0.4454(2) 0.0396(13) Uani 1 1 d . . .
H13D H -0.0563 0.1492 0.4552 0.047 Uiso 1 1 calc R . .
C136 C 0.0618(3) 0.1735(3) 0.4512(2) 0.0296(12) Uani 1 1 d . . .
W2 W 0.7500 0.2500 0.150658(12) 0.02204(9) Uani 1 2 d S . .
O21 O 0.80813(16) 0.19272(16) 0.21732(14) 0.0253(7) Uani 1 1 d . . .
O22 O 0.66657(16) 0.17874(16) 0.16145(15) 0.0262(7) Uani 1 1 d . . .
O23 O 0.79510(16) 0.19269(16) 0.07701(15) 0.0255(7) Uani 1 1 d . . .
C211 C 0.8865(3) 0.1766(3) 0.2284(2) 0.0259(11) Uani 1 1 d . . .
C212 C 0.9390(3) 0.2328(2) 0.2502(2) 0.0289(12) Uani 1 1 d . . .
C213 C 1.0187(3) 0.2114(3) 0.2604(2) 0.0369(13) Uani 1 1 d . . .
H21A H 1.0565 0.2485 0.2735 0.044 Uiso 1 1 calc R . .
C214 C 1.0426(3) 0.1385(3) 0.2520(3) 0.0460(14) Uani 1 1 d . . .
H21B H 1.0967 0.1257 0.2589 0.055 Uiso 1 1 calc R . .
C215 C 0.9888(3) 0.0834(3) 0.2334(3) 0.0409(14) Uani 1 1 d . . .
H21C H 1.0056 0.0326 0.2289 0.049 Uiso 1 1 calc R . .
C216 C 0.9104(3) 0.1021(3) 0.2213(2) 0.0305(12) Uani 1 1 d . . .
H21D H 0.8732 0.0645 0.2082 0.037 Uiso 1 1 calc R . .
C221 C 0.6377(3) 0.1476(3) 0.2233(2) 0.0300(12) Uani 1 1 d . . .
C222 C 0.6623(3) 0.0763(3) 0.2407(3) 0.0374(13) Uani 1 1 d . . .
H22A H 0.6966 0.0494 0.2101 0.045 Uiso 1 1 calc R . .
C223 C 0.6373(3) 0.0442(3) 0.3022(3) 0.0488(15) Uani 1 1 d . . .
H22B H 0.6541 -0.0051 0.3143 0.059 Uiso 1 1 calc R . .
C224 C 0.5876(3) 0.0834(3) 0.3468(3) 0.0502(16) Uani 1 1 d . . .
H22C H 0.5706 0.0614 0.3897 0.060 Uiso 1 1 calc R . .
C225 C 0.5626(3) 0.1551(3) 0.3284(3) 0.0422(14) Uani 1 1 d . . .
H22D H 0.5277 0.1813 0.3589 0.051 Uiso 1 1 calc R . .
C226 C 0.5872(3) 0.1898(3) 0.2662(2) 0.0306(12) Uani 1 1 d . . .
C231 C 0.7667(2) 0.1626(3) 0.0154(2) 0.0304(12) Uani 1 1 d . . .
C232 C 0.7612(3) 0.0847(3) 0.0119(2) 0.0370(12) Uani 1 1 d . . .
H23A H 0.7772 0.0546 0.0506 0.044 Uiso 1 1 calc R . .
C233 C 0.7322(3) 0.0518(3) -0.0484(3) 0.0496(15) Uani 1 1 d . . .
H23B H 0.7276 -0.0013 -0.0509 0.060 Uiso 1 1 calc R . .
C234 C 0.7099(3) 0.0949(3) -0.1048(3) 0.0471(15) Uani 1 1 d . . .
H23C H 0.6898 0.0716 -0.1461 0.057 Uiso 1 1 calc R . .
C235 C 0.7167(3) 0.1725(3) -0.1012(3) 0.0387(14) Uani 1 1 d . . .
H23D H 0.7016 0.2021 -0.1406 0.046 Uiso 1 1 calc R . .
C236 C 0.7453(3) 0.2083(2) -0.0408(2) 0.0284(10) Uani 1 1 d . . .

loop_
_atom_site_aniso_label
_atom_site_aniso_U_11
_atom_site_aniso_U_22
_atom_site_aniso_U_33
_atom_site_aniso_U_23
_atom_site_aniso_U_13
_atom_site_aniso_U_12
W1 0.02079(15) 0.03794(17) 0.01680(16) 0.000 0.000 0.00280(16)
O11 0.026(2) 0.0385(18) 0.0207(18) 0.0030(14) 0.0019(13) -0.0009(14)
O12 0.0223(18) 0.040(2) 0.0230(19) -0.0012(15) 0.0014(14) 0.0047(16)
O13 0.0227(18) 0.049(2) 0.0197(19) 0.0076(15) 0.0024(14) 0.0085(17)
C111 0.030(3) 0.029(3) 0.021(3) -0.003(2) -0.001(2) -0.005(2)
C112 0.052(3) 0.031(3) 0.023(3) 0.002(2) 0.000(2) -0.001(3)
C113 0.058(4) 0.028(3) 0.037(4) -0.002(2) 0.007(3) 0.012(3)
C114 0.054(4) 0.049(4) 0.027(3) -0.007(3) 0.013(3) 0.004(3)
C115 0.052(4) 0.039(3) 0.019(3) 0.001(2) 0.002(2) 0.002(3)
C116 0.030(3) 0.033(2) 0.022(3) -0.004(2) -0.002(2) -0.0020(19)
C121 0.018(3) 0.044(3) 0.028(3) 0.009(2) 0.006(2) 0.008(3)
C122 0.037(3) 0.048(4) 0.052(4) 0.013(3) 0.001(3) -0.003(3)
C123 0.055(4) 0.061(4) 0.063(4) 0.039(3) -0.001(3) 0.004(3)
C124 0.042(4) 0.083(5) 0.051(4) 0.026(4) -0.014(3) 0.006(3)
C125 0.035(3) 0.067(5) 0.033(4) 0.006(3) -0.008(3) 0.005(3)
C126 0.025(3) 0.052(3) 0.019(3) -0.001(3) 0.0046(18) 0.001(3)
C131 0.030(3) 0.044(3) 0.021(3) 0.010(2) 0.000(2) 0.001(3)
C132 0.044(4) 0.044(3) 0.030(3) 0.012(3) 0.011(2) 0.016(3)
C133 0.060(4) 0.037(3) 0.049(4) 0.002(3) 0.018(3) 0.001(3)
C134 0.055(4) 0.045(4) 0.036(3) 0.000(3) 0.007(3) -0.013(3)
C135 0.030(3) 0.059(4) 0.030(3) 0.002(3) 0.003(2) -0.001(3)
C136 0.030(3) 0.044(3) 0.014(3) 0.006(2) 0.003(2) 0.004(3)
W2 0.01803(14) 0.03131(15) 0.01678(16) 0.000 0.000 -0.00186(16)
O21 0.0194(18) 0.0348(19) 0.0216(19) 0.0010(14) -0.0005(13) -0.0047(15)
O22 0.0235(18) 0.0320(18) 0.023(2) -0.0059(15) -0.0020(13) -0.0041(15)
O23 0.0226(17) 0.0337(18) 0.0203(19) 0.0020(15) 0.0023(14) 0.0022(15)
C211 0.026(3) 0.038(3) 0.015(3) 0.007(2) 0.001(2) 0.000(2)
C212 0.028(3) 0.039(4) 0.020(3) 0.006(2) -0.002(2) -0.005(2)
C213 0.023(3) 0.055(4) 0.032(3) 0.001(3) -0.002(2) -0.003(3)
C214 0.026(3) 0.068(4) 0.043(4) 0.013(3) 0.000(2) 0.005(3)
C215 0.036(3) 0.044(3) 0.043(4) 0.010(3) 0.012(2) 0.010(3)
C216 0.030(3) 0.040(3) 0.021(3) 0.004(2) 0.007(2) 0.001(2)
C221 0.024(3) 0.034(3) 0.032(3) 0.002(2) -0.005(2) -0.013(2)
C222 0.032(3) 0.033(3) 0.047(4) -0.004(3) -0.006(2) -0.006(3)
C223 0.055(4) 0.032(3) 0.060(4) 0.005(3) -0.012(3) -0.014(3)
C224 0.059(4) 0.052(4) 0.040(4) 0.012(3) 0.004(3) -0.026(3)
C225 0.038(3) 0.050(4) 0.039(4) 0.003(3) 0.011(3) -0.012(3)
C226 0.023(3) 0.038(3) 0.031(3) -0.002(2) 0.002(2) -0.008(2)
C231 0.023(3) 0.050(3) 0.018(3) -0.006(2) 0.004(2) -0.001(2)
C232 0.038(3) 0.041(3) 0.032(3) -0.003(2) 0.007(2) -0.002(3)
C233 0.051(4) 0.048(3) 0.049(4) -0.019(3) 0.009(3) -0.010(3)
C234 0.038(3) 0.068(5) 0.035(4) -0.021(3) 0.003(3) -0.010(3)
C235 0.031(3) 0.062(4) 0.023(3) -0.007(3) 0.000(2) -0.005(3)
C236 0.023(2) 0.045(2) 0.018(2) -0.001(2) 0.004(3) 0.000(3)

loop_
_atom_type_symbol
_atom_type_description
_atom_type_scat_dispersion_real
_atom_type_scat_dispersion_imag
_atom_type_scat_source
C C 0.0033 0.0016 'International Tables Vol C Tables 4.2.6.8 and 6.1.1.4'
H H 0.0000 0.0000 'International Tables Vol C Tables 4.2.6.8 and 6.1.1.4'
O O 0.0106 0.0060 'International Tables Vol C Tables 4.2.6.8 and 6.1.1.4'
W W -0.8490 6.8722 'International Tables Vol C Tables 4.2.6.8 and 6.1.1.4'

loop_
_geom_angle_atom_site_label_1
_geom_angle_atom_site_label_2
_geom_angle_atom_site_label_3
_geom_angle
_geom_angle_site_symmetry_1
_geom_angle_site_symmetry_3
_geom_angle_publ_flag
O13 W1 O13 102.84(18) 2 . ?
O13 W1 O12 89.93(12) 2 2 ?
O13 W1 O12 82.85(12) . 2 ?
O13 W1 O12 82.85(12) 2 . ?
O13 W1 O12 89.93(12) . . ?
O12 W1 O12 168.44(17) 2 . ?
O13 W1 O11 164.43(12) 2 . ?
O13 W1 O11 88.33(12) . . ?
O12 W1 O11 102.34(12) 2 . ?
O12 W1 O11 86.39(12) . . ?
O13 W1 O11 88.33(12) 2 2 ?
O13 W1 O11 164.43(11) . 2 ?
O12 W1 O11 86.40(12) 2 2 ?
O12 W1 O11 102.34(12) . 2 ?
O11 W1 O11 82.99(17) . 2 ?
C111 O11 W1 128.7(3) . . ?
C121 O12 W1 132.8(3) . . ?
C131 O13 W1 128.9(3) . . ?
C112 C111 O11 117.3(4) . . ?
C112 C111 C116 122.3(4) . . ?
O11 C111 C116 120.4(4) . . ?
C113 C112 C111 119.5(4) . . ?
C112 C113 C114 119.6(5) . . ?
C113 C114 C115 120.5(5) . . ?
C114 C115 C116 121.1(5) . . ?
C111 C116 C115 117.0(4) . . ?
C111 C116 C116 121.7(3) . 2 ?
C115 C116 C116 121.3(3) . 2 ?
O12 C121 C122 117.4(5) . . ?
O12 C121 C126 120.8(4) . . ?
C122 C121 C126 121.7(5) . . ?
C123 C122 C121 119.5(5) . . ?
C124 C123 C122 119.8(5) . . ?
C125 C124 C123 120.8(5) . . ?
C124 C125 C126 121.5(5) . . ?
C121 C126 C125 116.7(5) . . ?
C121 C126 C136 122.7(4) . 2 ?
C125 C126 C136 120.6(5) . 2 ?
C132 C131 O13 118.6(4) . . ?
C132 C131 C136 121.3(5) . . ?
O13 C131 C136 120.0(4) . . ?
C133 C132 C131 121.1(5) . . ?
C134 C133 C132 119.3(5) . . ?
C133 C134 C135 120.5(5) . . ?
C134 C135 C136 122.0(5) . . ?
C135 C136 C131 115.9(5) . . ?
C135 C136 C126 121.3(4) . 2 ?
C131 C136 C126 122.8(4) . 2 ?
O23 W2 O23 84.40(17) 2_655 . ?
O23 W2 O21 89.93(12) 2_655 2_655 ?
O23 W2 O21 172.23(11) . 2_655 ?
O23 W2 O21 172.23(11) 2_655 . ?
O23 W2 O21 89.93(12) . . ?
O21 W2 O21 96.18(17) 2_655 . ?
O23 W2 O22 91.08(12) 2_655 2_655 ?
O23 W2 O22 98.10(12) . 2_655 ?
O21 W2 O22 87.29(12) 2_655 2_655 ?
O21 W2 O22 84.44(12) . 2_655 ?
O23 W2 O22 98.10(12) 2_655 . ?
O23 W2 O22 91.08(12) . . ?
O21 W2 O22 84.44(12) 2_655 . ?
O21 W2 O22 87.30(12) . . ?
O22 W2 O22 167.61(17) 2_655 . ?
C211 O21 W2 135.5(3) . . ?
C221 O22 W2 128.0(3) . . ?
C231 O23 W2 134.5(3) . . ?
O21 C211 C216 117.6(4) . . ?
O21 C211 C212 120.5(4) . . ?
C216 C211 C212 121.7(4) . . ?
C211 C212 C213 116.9(4) . . ?
C211 C212 C226 122.5(4) . 2_655 ?
C213 C212 C226 120.6(4) . 2_655 ?
C214 C213 C212 121.4(5) . . ?
C213 C214 C215 120.5(5) . . ?
C216 C215 C214 120.0(5) . . ?
C215 C216 C211 119.3(5) . . ?
C222 C221 O22 117.7(4) . . ?
C222 C221 C226 122.6(5) . . ?
O22 C221 C226 119.7(4) . . ?
C223 C222 C221 119.8(5) . . ?
C222 C223 C224 120.1(5) . . ?
C223 C224 C225 119.6(5) . . ?
C224 C225 C226 121.9(5) . . ?
C225 C226 C221 116.1(5) . . ?
C225 C226 C212 119.8(4) . 2_655 ?
C221 C226 C212 124.1(4) . 2_655 ?
O23 C231 C232 116.8(4) . . ?
O23 C231 C236 121.3(4) . . ?
C232 C231 C236 121.9(4) . . ?
C233 C232 C231 119.1(5) . . ?
C234 C233 C232 120.9(5) . . ?
C233 C234 C235 119.6(5) . . ?
C234 C235 C236 121.5(5) . . ?
C231 C236 C235 117.1(4) . . ?
C231 C236 C236 123.6(3) . 2_655 ?
C235 C236 C236 119.3(3) . 2_655 ?

loop_
_geom_bond_atom_site_label_1
_geom_bond_atom_site_label_2
_geom_bond_distance
_geom_bond_site_symmetry_2
_geom_bond_publ_flag
W1 O13 1.899(3) 2 ?
W1 O13 1.899(3) . ?
W1 O12 1.902(3) 2 ?
W1 O12 1.902(3) . ?
W1 O11 1.906(3) . ?
W1 O11 1.906(3) 2 ?
O11 C111 1.384(5) . ?
O12 C121 1.378(5) . ?
O13 C131 1.387(5) . ?
C111 C112 1.381(6) . ?
C111 C116 1.388(6) . ?
C112 C113 1.374(6) . ?
C113 C114 1.379(7) . ?
C114 C115 1.381(7) . ?
C115 C116 1.392(6) . ?
C116 C116 1.476(9) 2 ?
C121 C122 1.387(6) . ?
C121 C126 1.399(7) . ?
C122 C123 1.379(7) . ?
C123 C124 1.372(8) . ?
C124 C125 1.367(7) . ?
C125 C126 1.400(6) . ?
C126 C136 1.470(7) 2 ?
C131 C132 1.371(6) . ?
C131 C136 1.407(6) . ?
C132 C133 1.370(7) . ?
C133 C134 1.368(7) . ?
C134 C135 1.372(7) . ?
C135 C136 1.403(6) . ?
C136 C126 1.470(7) 2 ?
W2 O23 1.893(3) 2_655 ?
W2 O23 1.893(3) . ?
W2 O21 1.900(3) 2_655 ?
W2 O21 1.900(3) . ?
W2 O22 1.905(3) 2_655 ?
W2 O22 1.905(3) . ?
O21 C211 1.369(5) . ?
O22 C221 1.389(5) . ?
O23 C231 1.375(5) . ?
C211 C216 1.391(6) . ?
C211 C212 1.399(6) . ?
C212 C213 1.409(6) . ?
C212 C226 1.477(6) 2_655 ?
C213 C214 1.367(7) . ?
C214 C215 1.383(7) . ?
C215 C216 1.383(6) . ?
C221 C222 1.375(6) . ?
C221 C226 1.398(6) . ?
C222 C223 1.371(7) . ?
C223 C224 1.381(7) . ?
C224 C225 1.387(7) . ?
C225 C226 1.397(6) . ?
C226 C212 1.477(6) 2_655 ?
C231 C232 1.389(6) . ?
C231 C236 1.391(6) . ?
C232 C233 1.378(7) . ?
C233 C234 1.371(7) . ?
C234 C235 1.387(7) . ?
C235 C236 1.399(6) . ?
C236 C236 1.491(8) 2_655 ?
